data_7117845
loop_
_publ_author_name
'Chaojie Xu'
'Aurelie Guenet'
'Nathalie Kyritsakas'
'Jean-Marc Planeix'
'Mir Wais Hosseini'

_publ_section_title
;
 Molecular tectonics: heterometallic (Ir,Cu) grid-type coordination
 networks based on cyclometallated Ir(III) chiral metallatectons
;
_journal_name_full Chem.Commun.
_journal_page_first 14785
_journal_paper_doi 10.1039/C5cc06427A
_journal_volume 51
_journal_year 2015
_chemical_formula_moiety 'C46 H30 Ir N6,2(C7 H8),H2 O'
_chemical_formula_sum 'C60 H48 Cl Ir N6 O'
_chemical_formula_weight 1096.69
_chemical_name_systematic
;
 ?
;
_space_group_crystal_system orthorhombic
_space_group_IT_number 18
_space_group_name_Hall 'P 2 2ab'
_space_group_name_H-M_alt 'P 21 21 2'
_symmetry_space_group_name_Hall 'P 2 2ab'
_symmetry_space_group_name_H-M 'P 21 21 2'
_atom_sites_solution_hydrogens geom
_audit_creation_method SHELXL-2008
_audit_update_record
;
2015-07-16 deposited with the CCDC.
2015-08-18 downloaded from the CCDC.
;
_cell_angle_alpha 90
_cell_angle_beta 90
_cell_angle_gamma 90
_cell_formula_units_Z 4
_cell_length_a 32.7712(7)
_cell_length_b 12.3271(4)
_cell_length_c 13.9638(4)
_cell_measurement_reflns_used 15000
_cell_measurement_temperature 173(2)
_cell_measurement_theta_max 27.05
_cell_measurement_theta_min 2.05
_cell_volume 5641.0(3)
_computing_cell_refinement 'Bruker SAINT'
_computing_data_collection 'Bruker APEX2'
_computing_data_reduction 'Bruker SAINT'
_computing_molecular_graphics 'Bruker SHELXTL'
_computing_publication_material 'Bruker SHELXTL'
_computing_structure_refinement 'SHELXL-97 (Sheldrick, 2013)'
_computing_structure_solution 'SHELXS-97 (Sheldrick, 2013)'
_diffrn_ambient_temperature 173(2)
_diffrn_measured_fraction_theta_full 0.972
_diffrn_measured_fraction_theta_max 0.929
_diffrn_measurement_device_type 'Bruker APEX-II CCD'
_diffrn_measurement_method '\f and \w scans'
_diffrn_radiation_monochromator graphite
_diffrn_radiation_source 'fine-focus sealed tube'
_diffrn_radiation_type MoK\a
_diffrn_radiation_wavelength 0.71073
_diffrn_reflns_av_unetI/netI 0.0737
_diffrn_reflns_laue_measured_fraction_full 0.972
_diffrn_reflns_laue_measured_fraction_max 0.929
_diffrn_reflns_limit_h_max 17
_diffrn_reflns_limit_h_min 29
_diffrn_reflns_limit_k_max -29
_diffrn_reflns_limit_k_min 19
_diffrn_reflns_limit_l_max -19
_diffrn_reflns_limit_l_min -17
_diffrn_reflns_number 15562
_diffrn_reflns_point_group_measured_fraction_full 0.970
_diffrn_reflns_point_group_measured_fraction_max 0.922
_diffrn_reflns_theta_full 25.242
_diffrn_reflns_theta_max 30.063
_diffrn_reflns_theta_min 1.916
_exptl_absorpt_coefficient_mu 2.457
_exptl_absorpt_correction_T_max 0.887
_exptl_absorpt_correction_T_min 0.867
_exptl_absorpt_correction_type multi-scan
_exptl_absorpt_process_details sadabs
_exptl_crystal_colour yellow
_exptl_crystal_density_diffrn 1.291
_exptl_crystal_density_meas ?
_exptl_crystal_description prism
_exptl_crystal_F_000 2208
_exptl_crystal_size_max 0.060
_exptl_crystal_size_mid 0.060
_exptl_crystal_size_min 0.050
_exptl_transmission_factor_max 0.887
_exptl_transmission_factor_min 0.867
_platon_squeeze_details
;
;
_refine_diff_density_max 0.870
_refine_diff_density_min -0.972
_refine_diff_density_rms 0.081
_refine_ls_abs_structure_details
;
 Flack x determined using 5383 quotients [(I+)-(I-)]/[(I+)+(I-)]
 (Parsons and Flack (2004), Acta Cryst. A60, s61).
;
_refine_ls_abs_structure_Flack 0.008(4)
_refine_ls_extinction_coef .
_refine_ls_extinction_method none
_refine_ls_goodness_of_fit_ref 1.023
_refine_ls_hydrogen_treatment constr
_refine_ls_matrix_type full
_refine_ls_number_parameters 617
_refine_ls_number_reflns 15257
_refine_ls_number_restraints 0
_refine_ls_restrained_S_all 1.023
_refine_ls_R_factor_all 0.0427
_refine_ls_R_factor_gt 0.0337
_refine_ls_shift/su_max 0.003
_refine_ls_shift/su_mean 0.000
_refine_ls_structure_factor_coef Fsqd
_refine_ls_weighting_details 'w=1/[\s^2^(Fo^2^)] where P=(Fo^2^+2Fc^2^)/3'
_refine_ls_weighting_scheme calc
_refine_ls_wR_factor_gt 0.0659
_refine_ls_wR_factor_ref 0.0685
_reflns_Friedel_coverage 0.812
_reflns_friedel_fraction_full 0.968
_reflns_friedel_fraction_max 0.913
_reflns_number_gt 13322
_reflns_number_total 15257
_reflns_threshold_expression 'I > 2\s(I)'
_cod_data_source_file c5cc06427a2.cif.txt
_cod_data_source_block lambda-Ir(ppy)2(1)Cl
_cod_depositor_comments
;
The following automatic conversions were performed:

'_exptl_crystal_density_meas' value 'none' was changed to '?' - the
value is perceived as not measured.

Automatic conversion script
Id: cif_fix_values 3392 2015-05-12 13:50:21Z andrius 
;
_cod_database_code 7117845
_shelx_space_group_comment
;
The symmetry employed for this shelxl refinement is uniquely defined
by the following loop, which should always be used as a source of
symmetry information in preference to the above space-group names.
They are only intended as comments.
;
_shelx_estimated_absorpt_t_min 0.867
_shelx_estimated_absorpt_t_max 0.887

loop_
_space_group_symop_operation_xyz
'x, y, z'
'-x, -y, z'
'-x+1/2, y+1/2, -z'
'x+1/2, -y+1/2, -z'

loop_
_atom_site_label
_atom_site_type_symbol
_atom_site_fract_x
_atom_site_fract_y
_atom_site_fract_z
_atom_site_U_iso_or_equiv
_atom_site_adp_type
_atom_site_occupancy
_atom_site_site_symmetry_order
_atom_site_calc_flag
_atom_site_refinement_flags_posn
_atom_site_refinement_flags_adp
_atom_site_refinement_flags_occupancy
_atom_site_disorder_assembly
_atom_site_disorder_group
O1 O 0.9918(3) 0.0517(9) 0.1610(4) 0.140(4) Uani 1 1 d . . . . .
Ir1 Ir 0.85801(2) 0.46836(2) 0.53614(2) 0.02276(5) Uani 1 1 d . . . . .
N1 N 0.95940(16) 0.4116(5) -0.1838(3) 0.0526(14) Uani 1 1 d . . . . .
C1 C 0.94615(17) 0.3854(5) 0.0124(3) 0.0355(13) Uani 1 1 d . . . . .
C2 C 0.93238(19) 0.4749(6) -0.0357(4) 0.0533(15) Uani 1 1 d . . . . .
H2 H 0.9183 0.5307 -0.0023 0.064 Uiso 1 1 calc R U . . .
C3 C 0.9392(2) 0.4837(7) -0.1338(4) 0.0590(19) Uani 1 1 d . . . . .
H3 H 0.9287 0.5453 -0.1663 0.071 Uiso 1 1 calc R U . . .
C4 C 0.97339(18) 0.3247(6) -0.1371(4) 0.0490(17) Uani 1 1 d . . . . .
H4 H 0.9883 0.2719 -0.1723 0.059 Uiso 1 1 calc R U . . .
C5 C 0.96735(17) 0.3073(5) -0.0394(5) 0.0455(14) Uani 1 1 d . . . . .
H5 H 0.9775 0.2437 -0.0091 0.055 Uiso 1 1 calc R U . . .
C6 C 0.93866(16) 0.3690(5) 0.1125(4) 0.0374(13) Uani 1 1 d . . . . .
C7 C 0.93205(17) 0.3520(5) 0.1948(4) 0.0366(13) Uani 1 1 d . . . . .
C8 C 0.92583(17) 0.3256(5) 0.2945(3) 0.0327(12) Uani 1 1 d . . . . .
C9 C 0.90071(16) 0.3895(4) 0.3501(3) 0.0291(11) Uani 1 1 d . . . . .
H9 H 0.8878 0.4504 0.3214 0.035 Uiso 1 1 calc R U . . .
N2 N 0.89375(13) 0.3691(3) 0.4431(3) 0.0255(9) Uani 1 1 d . . . . .
C10 C 0.91200(16) 0.2814(4) 0.4835(3) 0.0259(11) Uani 1 1 d . . . . .
C11 C 0.93680(17) 0.2132(5) 0.4319(4) 0.0360(13) Uani 1 1 d . . . . .
H11 H 0.9489 0.1520 0.4620 0.043 Uiso 1 1 calc R U . . .
C12 C 0.94402(17) 0.2337(5) 0.3370(4) 0.0349(13) Uani 1 1 d . . . . .
H12 H 0.9610 0.1868 0.3005 0.042 Uiso 1 1 calc R U . . .
C13 C 0.90270(16) 0.2638(4) 0.5867(3) 0.0263(11) Uani 1 1 d . . . . .
N3 N 0.87785(12) 0.3387(4) 0.6273(3) 0.0262(9) Uani 1 1 d . . . . .
C14 C 0.86692(15) 0.3238(4) 0.7194(3) 0.0291(12) Uani 1 1 d . . . . .
H14 H 0.8492 0.3757 0.7478 0.035 Uiso 1 1 calc R U . . .
C15 C 0.87981(17) 0.2380(5) 0.7751(3) 0.0315(12) Uani 1 1 d . . . . .
C16 C 0.90649(17) 0.1646(5) 0.7315(3) 0.0358(13) Uani 1 1 d . . . . .
H16 H 0.9169 0.1054 0.7675 0.043 Uiso 1 1 calc R U . . .
C17 C 0.91788(17) 0.1769(5) 0.6371(3) 0.0330(12) Uani 1 1 d . . . . .
H17 H 0.9358 0.1265 0.6075 0.040 Uiso 1 1 calc R U . . .
C18 C 0.86843(17) 0.2283(5) 0.8737(4) 0.0379(14) Uani 1 1 d . . . . .
C19 C 0.86128(18) 0.2158(4) 0.9563(4) 0.0403(12) Uani 1 1 d . . . . .
C20 C 0.85339(19) 0.2040(5) 1.0573(3) 0.0400(14) Uani 1 1 d . . . . .
C21 C 0.8733(2) 0.1283(6) 1.1130(4) 0.0512(17) Uani 1 1 d . . . . .
H21 H 0.8930 0.0813 1.0851 0.061 Uiso 1 1 calc R U . . .
C22 C 0.8645(2) 0.1210(6) 1.2090(4) 0.059(2) Uani 1 1 d . . . . .
H22 H 0.8779 0.0665 1.2454 0.071 Uiso 1 1 calc R U . . .
N4 N 0.83819(18) 0.1865(6) 1.2542(4) 0.0616(18) Uani 1 1 d . . . . .
C23 C 0.8195(2) 0.2583(8) 1.2010(5) 0.066(2) Uani 1 1 d . . . . .
H23 H 0.8007 0.3055 1.2316 0.080 Uiso 1 1 calc R U . . .
C24 C 0.82533(19) 0.2706(6) 1.1022(4) 0.0518(17) Uani 1 1 d . . . . .
H24 H 0.8104 0.3232 1.0670 0.062 Uiso 1 1 calc R U . . .
N5 N 0.80289(13) 0.3912(4) 0.5181(3) 0.0275(9) Uani 1 1 d . . . . .
C25 C 0.79475(17) 0.3200(5) 0.4494(4) 0.0338(12) Uani 1 1 d . . . . .
H25 H 0.8161 0.2979 0.4077 0.041 Uiso 1 1 calc R U . . .
C26 C 0.75647(18) 0.2772(5) 0.4365(4) 0.0420(15) Uani 1 1 d . . . . .
H26 H 0.7514 0.2270 0.3862 0.050 Uiso 1 1 calc R U . . .
C27 C 0.72574(19) 0.3077(6) 0.4970(4) 0.0475(16) Uani 1 1 d . . . . .
H27 H 0.6990 0.2790 0.4894 0.057 Uiso 1 1 calc R U . . .
C28 C 0.73399(17) 0.3800(5) 0.5683(4) 0.0411(14) Uani 1 1 d . . . . .
H28 H 0.7129 0.4012 0.6112 0.049 Uiso 1 1 calc R U . . .
C29 C 0.77294(16) 0.4227(4) 0.5788(4) 0.0299(12) Uani 1 1 d . . . . .
C30 C 0.78550(16) 0.5047(4) 0.6495(3) 0.0289(12) Uani 1 1 d . . . . .
C31 C 0.76017(17) 0.5386(6) 0.7250(3) 0.0419(14) Uani 1 1 d . . . . .
H31 H 0.7336 0.5088 0.7327 0.050 Uiso 1 1 calc R U . . .
C32 C 0.77481(19) 0.6166(6) 0.7879(4) 0.0462(16) Uani 1 1 d . . . . .
H32 H 0.7582 0.6399 0.8397 0.055 Uiso 1 1 calc R U . . .
C33 C 0.8128(2) 0.6602(5) 0.7762(4) 0.0475(17) Uani 1 1 d . . . . .
H33 H 0.8221 0.7146 0.8192 0.057 Uiso 1 1 calc R U . . .
C34 C 0.83846(19) 0.6256(5) 0.7009(4) 0.0383(13) Uani 1 1 d . . . . .
H34 H 0.8649 0.6562 0.6939 0.046 Uiso 1 1 calc R U . . .
C35 C 0.82510(15) 0.5464(4) 0.6365(3) 0.0256(11) Uani 1 1 d . . . . .
N6 N 0.90840(12) 0.5650(3) 0.5521(3) 0.0269(9) Uani 1 1 d . . . . .
C36 C 0.93837(15) 0.5480(5) 0.6179(3) 0.0328(12) Uani 1 1 d . . . . .
H36 H 0.9370 0.4853 0.6574 0.039 Uiso 1 1 calc R U . . .
C37 C 0.97033(16) 0.6180(5) 0.6292(4) 0.0360(13) Uani 1 1 d . . . . .
H37 H 0.9904 0.6056 0.6770 0.043 Uiso 1 1 calc R U . . .
C38 C 0.97283(18) 0.7078(5) 0.5692(4) 0.0423(15) Uani 1 1 d . . . . .
H38 H 0.9951 0.7568 0.5751 0.051 Uiso 1 1 calc R U . . .
C39 C 0.94279(17) 0.7260(5) 0.5005(4) 0.0359(13) Uani 1 1 d . . . . .
H39 H 0.9444 0.7871 0.4592 0.043 Uiso 1 1 calc R U . . .
C40 C 0.91018(16) 0.6529(4) 0.4931(3) 0.0269(11) Uani 1 1 d . . . . .
C41 C 0.87631(16) 0.6628(4) 0.4273(3) 0.0274(11) Uani 1 1 d . . . . .
C42 C 0.87357(18) 0.7435(5) 0.3567(4) 0.0352(13) Uani 1 1 d . . . . .
H42 H 0.8943 0.7972 0.3514 0.042 Uiso 1 1 calc R U . . .
C43 C 0.84056(18) 0.7445(5) 0.2949(4) 0.0388(14) Uani 1 1 d . . . . .
H43 H 0.8386 0.7981 0.2462 0.047 Uiso 1 1 calc R U . . .
C44 C 0.81061(18) 0.6668(5) 0.3049(4) 0.0369(14) Uani 1 1 d . . . . .
H44 H 0.7879 0.6684 0.2627 0.044 Uiso 1 1 calc R U . . .
C45 C 0.81247(16) 0.5870(5) 0.3739(3) 0.0330(12) Uani 1 1 d . . . . .
H45 H 0.7913 0.5347 0.3787 0.040 Uiso 1 1 calc R U . . .
C46 C 0.84574(14) 0.5831(4) 0.4372(3) 0.0236(11) Uani 1 1 d . . . . .
C47 C 0.8184(2) 0.0097(7) 0.6716(6) 0.064(2) Uani 1 1 d . . . . .
C48 C 0.8123(2) 0.0718(7) 0.5926(5) 0.062(2) Uani 1 1 d . . . . .
H48 H 0.7909 0.1237 0.5930 0.075 Uiso 1 1 calc R U . . .
C49 C 0.8365(3) 0.0618(7) 0.5109(6) 0.076(3) Uani 1 1 d . . . . .
H49 H 0.8316 0.1060 0.4563 0.091 Uiso 1 1 calc R U . . .
C50 C 0.8679(3) -0.0143(7) 0.5109(7) 0.093(3) Uani 1 1 d . . . . .
H50 H 0.8847 -0.0243 0.4561 0.111 Uiso 1 1 calc R U . . .
C51 C 0.8741(3) -0.0755(8) 0.5939(9) 0.101(3) Uani 1 1 d . . . . .
H51 H 0.8960 -0.1259 0.5958 0.121 Uiso 1 1 calc R U . . .
C52 C 0.8496(3) -0.0649(7) 0.6721(8) 0.082(3) Uani 1 1 d . . . . .
H52 H 0.8541 -0.1091 0.7269 0.099 Uiso 1 1 calc R U . . .
C53 C 0.7932(3) 0.0209(9) 0.7577(5) 0.096(3) Uani 1 1 d . . . . .
H53A H 0.8037 0.0805 0.7971 0.145 Uiso 1 1 calc R U . . .
H53B H 0.7941 -0.0467 0.7945 0.145 Uiso 1 1 calc R U . . .
H53C H 0.7650 0.0364 0.7391 0.145 Uiso 1 1 calc R U . . .
C54 C 0.7988(3) 0.6978(4) 0.0459(4) 0.086(3) Uani 1 1 d G . . . .
C55 C 0.8308(2) 0.7664(7) 0.0215(4) 0.115(4) Uani 1 1 d G . . . .
H55 H 0.8564 0.7370 0.0029 0.138 Uiso 1 1 calc R U . . .
C56 C 0.8254(2) 0.8782(7) 0.0243(4) 0.124(4) Uani 1 1 d G . . . .
H56 H 0.8473 0.9252 0.0077 0.149 Uiso 1 1 calc R U . . .
C57 C 0.7880(3) 0.9213(4) 0.0516(4) 0.114(4) Uani 1 1 d G . . . .
H57 H 0.7842 0.9977 0.0535 0.137 Uiso 1 1 calc R U . . .
C58 C 0.7560(2) 0.8526(7) 0.0760(4) 0.091(3) Uani 1 1 d G . . . .
H58 H 0.7304 0.8821 0.0946 0.109 Uiso 1 1 calc R U . . .
C59 C 0.7614(2) 0.7409(7) 0.0731(4) 0.096(3) Uani 1 1 d G . . . .
H59 H 0.7395 0.6939 0.0898 0.116 Uiso 1 1 calc R U . . .
C60 C 0.8080(4) 0.5755(9) 0.0433(8) 0.149(5) Uani 1 1 d . . . . .
H60A H 0.8150 0.5539 -0.0222 0.224 Uiso 1 1 calc R U . . .
H60B H 0.7839 0.5351 0.0645 0.224 Uiso 1 1 calc R U . . .
H60C H 0.8310 0.5594 0.0861 0.224 Uiso 1 1 calc R U . . .
Cl1 Cl 0.0000 0.0000 0.5089(2) 0.0725(9) Uani 1 2 d S T P . .
Cl2 Cl 0.05239(17) 0.0608(5) 0.3258(5) 0.127(2) Uani 0.5 1 d . . P . .

loop_
_atom_site_aniso_label
_atom_site_aniso_U_11
_atom_site_aniso_U_22
_atom_site_aniso_U_33
_atom_site_aniso_U_23
_atom_site_aniso_U_13
_atom_site_aniso_U_12
O1 0.148(7) 0.211(13) 0.062(3) -0.037(5) 0.004(4) 0.067(7)
Ir1 0.02649(9) 0.02500(8) 0.01680(7) 0.00102(7) 0.00121(8) 0.00120(9)
N1 0.057(3) 0.074(4) 0.027(2) 0.011(3) 0.008(2) 0.004(3)
C1 0.033(3) 0.049(4) 0.024(3) -0.001(2) 0.003(2) -0.005(3)
C2 0.069(4) 0.054(4) 0.037(3) 0.004(4) 0.012(3) 0.016(4)
C3 0.075(5) 0.062(5) 0.041(3) 0.019(3) 0.010(3) 0.014(4)
C4 0.039(4) 0.076(5) 0.032(3) 0.000(3) 0.004(3) 0.012(3)
C5 0.048(3) 0.057(4) 0.032(3) 0.006(3) 0.006(3) 0.012(3)
C6 0.037(3) 0.046(4) 0.030(3) 0.003(2) 0.006(2) 0.000(3)
C7 0.035(3) 0.044(3) 0.031(3) -0.004(2) 0.010(2) -0.001(3)
C8 0.035(3) 0.036(3) 0.027(3) -0.002(2) 0.007(2) -0.005(3)
C9 0.034(3) 0.031(3) 0.023(2) 0.005(2) 0.004(2) 0.002(2)
N2 0.028(2) 0.031(2) 0.017(2) 0.0028(15) 0.0035(16) 0.0009(18)
C10 0.033(3) 0.026(3) 0.019(3) 0.0009(18) 0.002(2) -0.001(2)
C11 0.042(4) 0.036(3) 0.030(3) 0.000(2) 0.005(2) 0.006(3)
C12 0.039(3) 0.036(3) 0.030(3) -0.002(2) 0.009(2) 0.001(3)
C13 0.029(3) 0.028(3) 0.022(2) -0.0007(19) 0.004(2) -0.004(2)
N3 0.027(2) 0.031(2) 0.021(2) 0.0040(16) 0.0018(17) 0.0016(19)
C14 0.030(3) 0.033(3) 0.024(2) 0.0033(19) 0.004(2) 0.002(2)
C15 0.034(3) 0.035(3) 0.025(2) 0.004(2) 0.002(2) 0.000(2)
C16 0.049(4) 0.032(3) 0.026(3) 0.012(2) 0.000(2) 0.007(3)
C17 0.041(3) 0.031(3) 0.027(3) 0.004(2) 0.003(2) 0.006(3)
C18 0.049(4) 0.034(3) 0.030(3) 0.006(2) 0.005(2) 0.001(3)
C19 0.052(3) 0.040(3) 0.029(2) 0.002(2) 0.008(3) -0.009(3)
C20 0.051(4) 0.044(3) 0.025(3) 0.004(2) 0.001(3) -0.020(3)
C21 0.070(4) 0.051(4) 0.032(3) 0.005(3) 0.002(3) -0.011(3)
C22 0.088(6) 0.059(4) 0.029(3) 0.012(3) -0.015(3) -0.027(4)
N4 0.060(4) 0.096(5) 0.029(3) 0.006(3) 0.004(3) -0.018(4)
C23 0.054(5) 0.110(7) 0.035(4) -0.001(4) 0.006(3) -0.002(5)
C24 0.049(4) 0.075(5) 0.031(3) 0.002(3) 0.005(3) 0.001(4)
N5 0.034(2) 0.029(2) 0.020(2) 0.0027(15) 0.0033(17) -0.0043(19)
C25 0.040(3) 0.035(3) 0.027(3) -0.002(2) 0.001(2) -0.004(2)
C26 0.046(4) 0.041(4) 0.038(3) 0.002(2) -0.007(3) -0.011(3)
C27 0.036(4) 0.049(4) 0.057(4) 0.007(3) -0.001(3) -0.014(3)
C28 0.030(3) 0.044(4) 0.049(3) 0.012(3) 0.006(2) -0.001(3)
C29 0.030(3) 0.031(3) 0.029(3) 0.009(2) 0.003(2) 0.001(2)
C30 0.035(3) 0.031(3) 0.021(2) 0.0059(17) 0.003(2) 0.007(2)
C31 0.042(3) 0.051(4) 0.032(3) 0.011(3) 0.013(2) 0.009(3)
C32 0.051(4) 0.057(4) 0.030(3) -0.005(3) 0.011(3) 0.019(3)
C33 0.076(5) 0.040(4) 0.026(3) -0.007(2) -0.002(3) 0.008(4)
C34 0.050(4) 0.033(3) 0.032(3) -0.003(2) 0.000(3) -0.001(3)
C35 0.034(3) 0.023(3) 0.020(2) 0.0012(18) 0.0010(19) 0.006(2)
N6 0.025(2) 0.032(2) 0.024(2) 0.0014(15) -0.0013(17) -0.0001(17)
C36 0.036(3) 0.039(3) 0.023(2) 0.008(2) -0.004(2) 0.000(3)
C37 0.030(3) 0.046(4) 0.032(3) 0.000(2) -0.009(2) 0.000(3)
C38 0.035(3) 0.048(4) 0.044(3) -0.005(3) -0.002(3) -0.008(3)
C39 0.036(3) 0.035(3) 0.036(3) 0.001(2) 0.001(2) -0.001(3)
C40 0.028(3) 0.030(3) 0.023(2) 0.0016(19) 0.001(2) -0.003(2)
C41 0.028(3) 0.029(3) 0.025(2) 0.0008(19) 0.004(2) 0.006(2)
C42 0.040(3) 0.033(3) 0.033(3) 0.008(2) 0.001(2) 0.002(3)
C43 0.048(4) 0.039(3) 0.029(3) 0.010(2) -0.002(3) 0.005(3)
C44 0.041(3) 0.044(4) 0.025(3) 0.001(2) -0.013(2) 0.011(3)
C45 0.036(3) 0.037(3) 0.026(3) 0.000(2) -0.006(2) 0.002(3)
C46 0.030(3) 0.025(2) 0.016(2) -0.0036(16) 0.0034(17) 0.004(2)
C47 0.050(4) 0.064(6) 0.077(5) -0.008(4) 0.008(4) -0.007(4)
C48 0.058(5) 0.060(5) 0.070(5) -0.016(4) 0.006(4) -0.007(4)
C49 0.088(6) 0.063(6) 0.077(6) -0.016(4) 0.005(5) -0.021(5)
C50 0.095(7) 0.062(6) 0.122(8) -0.038(5) 0.047(6) -0.030(5)
C51 0.085(7) 0.053(6) 0.165(11) -0.015(7) 0.010(7) 0.009(5)
C52 0.081(7) 0.046(5) 0.121(8) 0.005(5) 0.007(6) -0.002(4)
C53 0.082(6) 0.120(9) 0.088(6) -0.010(6) 0.005(5) -0.007(6)
C54 0.151(9) 0.073(6) 0.035(4) 0.005(4) -0.039(6) -0.018(6)
C55 0.167(11) 0.127(10) 0.052(6) -0.035(6) -0.017(6) -0.007(9)
C56 0.195(14) 0.102(10) 0.075(7) -0.025(7) -0.008(8) -0.045(9)
C57 0.179(11) 0.091(8) 0.071(7) -0.005(6) -0.021(7) 0.011(9)
C58 0.118(9) 0.080(7) 0.074(6) 0.006(5) -0.018(5) 0.010(7)
C59 0.114(8) 0.119(10) 0.056(5) 0.013(5) -0.022(5) -0.002(7)
C60 0.270(15) 0.088(8) 0.089(7) -0.019(7) -0.039(10) 0.021(9)
Cl1 0.0685(18) 0.0442(15) 0.105(2) 0.000 0.000 0.0213(12)
Cl2 0.132(5) 0.097(5) 0.152(5) -0.015(4) 0.006(4) -0.045(4)

loop_
_atom_type_symbol
_atom_type_description
_atom_type_scat_dispersion_real
_atom_type_scat_dispersion_imag
_atom_type_scat_source
C C 0.0033 0.0016 'International Tables Vol C Tables 4.2.6.8 and 6.1.1.4'
H H 0.0000 0.0000 'International Tables Vol C Tables 4.2.6.8 and 6.1.1.4'
N N 0.0061 0.0033 'International Tables Vol C Tables 4.2.6.8 and 6.1.1.4'
O O 0.0106 0.0060 'International Tables Vol C Tables 4.2.6.8 and 6.1.1.4'
Ir Ir -1.4442 7.9887 'International Tables Vol C Tables 4.2.6.8 and 6.1.1.4'
Cl Cl 0.1484 0.1585 'International Tables Vol C Tables 4.2.6.8 and 6.1.1.4'

loop_
_geom_angle_atom_site_label_1
_geom_angle_atom_site_label_2
_geom_angle_atom_site_label_3
_geom_angle
_geom_angle_site_symmetry_1
_geom_angle_site_symmetry_3
C35 Ir1 C46 91.99(17) . .
C35 Ir1 N6 94.48(19) . .
C46 Ir1 N6 80.05(17) . .
C35 Ir1 N5 80.53(19) . .
C46 Ir1 N5 93.76(18) . .
N6 Ir1 N5 171.97(17) . .
C35 Ir1 N2 172.54(17) . .
C46 Ir1 N2 95.44(16) . .
N6 Ir1 N2 87.56(16) . .
N5 Ir1 N2 98.19(16) . .
C35 Ir1 N3 96.04(17) . .
C46 Ir1 N3 171.70(17) . .
N6 Ir1 N3 97.17(16) . .
N5 Ir1 N3 89.65(16) . .
N2 Ir1 N3 76.57(14) . .
C3 N1 C4 117.3(5) . .
C2 C1 C5 117.9(5) . .
C2 C1 C6 122.4(6) . .
C5 C1 C6 119.7(6) . .
C1 C2 C3 119.5(6) . .
C1 C2 H2 120.3 . .
C3 C2 H2 120.3 . .
N1 C3 C2 123.6(7) . .
N1 C3 H3 118.2 . .
C2 C3 H3 118.2 . .
N1 C4 C5 123.5(6) . .
N1 C4 H4 118.2 . .
C5 C4 H4 118.2 . .
C1 C5 C4 118.2(6) . .
C1 C5 H5 120.9 . .
C4 C5 H5 120.9 . .
C7 C6 C1 177.8(7) . .
C6 C7 C8 176.4(7) . .
C9 C8 C12 118.3(5) . .
C9 C8 C7 119.9(5) . .
C12 C8 C7 121.8(5) . .
N2 C9 C8 122.6(5) . .
N2 C9 H9 118.7 . .
C8 C9 H9 118.7 . .
C9 N2 C10 118.4(4) . .
C9 N2 Ir1 125.1(4) . .
C10 N2 Ir1 116.5(3) . .
N2 C10 C11 122.1(4) . .
N2 C10 C13 115.3(5) . .
C11 C10 C13 122.6(5) . .
C12 C11 C10 119.8(5) . .
C12 C11 H11 120.1 . .
C10 C11 H11 120.1 . .
C11 C12 C8 118.8(5) . .
C11 C12 H12 120.6 . .
C8 C12 H12 120.6 . .
N3 C13 C17 122.3(4) . .
N3 C13 C10 115.4(5) . .
C17 C13 C10 122.3(5) . .
C14 N3 C13 117.8(4) . .
C14 N3 Ir1 126.0(3) . .
C13 N3 Ir1 116.2(3) . .
N3 C14 C15 124.1(5) . .
N3 C14 H14 117.9 . .
C15 C14 H14 117.9 . .
C14 C15 C16 116.2(4) . .
C14 C15 C18 121.8(5) . .
C16 C15 C18 121.8(5) . .
C17 C16 C15 121.0(5) . .
C17 C16 H16 119.5 . .
C15 C16 H16 119.5 . .
C13 C17 C16 118.5(5) . .
C13 C17 H17 120.8 . .
C16 C17 H17 120.8 . .
C19 C18 C15 175.5(7) . .
C18 C19 C20 178.0(7) . .
C24 C20 C21 117.4(5) . .
C24 C20 C19 120.2(6) . .
C21 C20 C19 122.4(6) . .
C22 C21 C20 119.7(7) . .
C22 C21 H21 120.1 . .
C20 C21 H21 120.1 . .
N4 C22 C21 123.7(7) . .
N4 C22 H22 118.2 . .
C21 C22 H22 118.2 . .
C23 N4 C22 116.3(6) . .
N4 C23 C24 124.7(8) . .
N4 C23 H23 117.7 . .
C24 C23 H23 117.7 . .
C20 C24 C23 118.2(7) . .
C20 C24 H24 120.9 . .
C23 C24 H24 120.9 . .
C25 N5 C29 119.7(5) . .
C25 N5 Ir1 124.8(4) . .
C29 N5 Ir1 115.3(3) . .
N5 C25 C26 122.2(5) . .
N5 C25 H25 118.9 . .
C26 C25 H25 118.9 . .
C27 C26 C25 119.1(6) . .
C27 C26 H26 120.5 . .
C25 C26 H26 120.5 . .
C28 C27 C26 119.0(6) . .
C28 C27 H27 120.5 . .
C26 C27 H27 120.5 . .
C27 C28 C29 120.4(6) . .
C27 C28 H28 119.8 . .
C29 C28 H28 119.8 . .
N5 C29 C28 119.5(5) . .
N5 C29 C30 114.5(5) . .
C28 C29 C30 126.0(5) . .
C31 C30 C35 122.3(5) . .
C31 C30 C29 122.8(5) . .
C35 C30 C29 114.9(4) . .
C32 C31 C30 118.4(6) . .
C32 C31 H31 120.8 . .
C30 C31 H31 120.8 . .
C33 C32 C31 120.8(5) . .
C33 C32 H32 119.6 . .
C31 C32 H32 119.6 . .
C32 C33 C34 120.8(6) . .
C32 C33 H33 119.6 . .
C34 C33 H33 119.6 . .
C35 C34 C33 120.3(6) . .
C35 C34 H34 119.9 . .
C33 C34 H34 119.9 . .
C34 C35 C30 117.4(5) . .
C34 C35 Ir1 127.9(4) . .
C30 C35 Ir1 114.2(4) . .
C36 N6 C40 120.0(4) . .
C36 N6 Ir1 124.4(3) . .
C40 N6 Ir1 115.6(3) . .
N6 C36 C37 122.2(5) . .
N6 C36 H36 118.9 . .
C37 C36 H36 118.9 . .
C36 C37 C38 118.6(5) . .
C36 C37 H37 120.7 . .
C38 C37 H37 120.7 . .
C37 C38 C39 120.1(6) . .
C37 C38 H38 119.9 . .
C39 C38 H38 119.9 . .
C38 C39 C40 119.1(5) . .
C38 C39 H39 120.5 . .
C40 C39 H39 120.5 . .
N6 C40 C39 120.0(5) . .
N6 C40 C41 114.7(5) . .
C39 C40 C41 125.3(5) . .
C46 C41 C42 121.2(5) . .
C46 C41 C40 115.1(4) . .
C42 C41 C40 123.7(5) . .
C43 C42 C41 119.6(5) . .
C43 C42 H42 120.2 . .
C41 C42 H42 120.2 . .
C44 C43 C42 119.2(5) . .
C44 C43 H43 120.4 . .
C42 C43 H43 120.4 . .
C43 C44 C45 122.4(5) . .
C43 C44 H44 118.8 . .
C45 C44 H44 118.8 . .
C44 C45 C46 119.9(5) . .
C44 C45 H45 120.0 . .
C46 C45 H45 120.0 . .
C41 C46 C45 117.8(5) . .
C41 C46 Ir1 114.5(3) . .
C45 C46 Ir1 127.5(4) . .
C48 C47 C52 119.3(8) . .
C48 C47 C53 122.1(8) . .
C52 C47 C53 118.6(9) . .
C47 C48 C49 122.2(8) . .
C47 C48 H48 118.9 . .
C49 C48 H48 118.9 . .
C48 C49 C50 118.6(8) . .
C48 C49 H49 120.7 . .
C50 C49 H49 120.7 . .
C49 C50 C51 118.1(8) . .
C49 C50 H50 120.9 . .
C51 C50 H50 120.9 . .
C52 C51 C50 121.8(9) . .
C52 C51 H51 119.1 . .
C50 C51 H51 119.1 . .
C51 C52 C47 119.9(9) . .
C51 C52 H52 120.0 . .
C47 C52 H52 120.0 . .
C47 C53 H53A 109.5 . .
C47 C53 H53B 109.5 . .
H53A C53 H53B 109.5 . .
C47 C53 H53C 109.5 . .
H53A C53 H53C 109.5 . .
H53B C53 H53C 109.5 . .
C55 C54 C59 120.0 . .
C55 C54 C60 116.4(8) . .
C59 C54 C60 123.6(8) . .
C56 C55 C54 120.0 . .
C56 C55 H55 120.0 . .
C54 C55 H55 120.0 . .
C55 C56 C57 120.0 . .
C55 C56 H56 120.0 . .
C57 C56 H56 120.0 . .
C58 C57 C56 120.0 . .
C58 C57 H57 120.0 . .
C56 C57 H57 120.0 . .
C57 C58 C59 120.0 . .
C57 C58 H58 120.0 . .
C59 C58 H58 120.0 . .
C58 C59 C54 120.0 . .
C58 C59 H59 120.0 . .
C54 C59 H59 120.0 . .
C54 C60 H60A 109.5 . .
C54 C60 H60B 109.5 . .
H60A C60 H60B 109.5 . .
C54 C60 H60C 109.5 . .
H60A C60 H60C 109.5 . .
H60B C60 H60C 109.5 . .

loop_
_geom_bond_atom_site_label_1
_geom_bond_atom_site_label_2
_geom_bond_distance
_geom_bond_site_symmetry_2
O1 O1 1.382(17) 2_755
Ir1 C35 2.013(5) .
Ir1 C46 2.017(5) .
Ir1 N6 2.049(4) .
Ir1 N5 2.057(4) .
Ir1 N2 2.134(4) .
Ir1 N3 2.145(4) .
N1 C3 1.309(9) .
N1 C4 1.335(9) .
C1 C2 1.368(9) .
C1 C5 1.391(8) .
C1 C6 1.434(7) .
C2 C3 1.393(8) .
C2 H2 0.9500 .
C3 H3 0.9500 .
C4 C5 1.395(8) .
C4 H4 0.9500 .
C5 H5 0.9500 .
C6 C7 1.188(7) .
C7 C8 1.444(7) .
C8 C9 1.379(7) .
C8 C12 1.411(8) .
C9 N2 1.342(6) .
C9 H9 0.9500 .
N2 C10 1.358(6) .
C10 C11 1.373(7) .
C10 C13 1.490(6) .
C11 C12 1.370(7) .
C11 H11 0.9500 .
C12 H12 0.9500 .
C13 N3 1.355(6) .
C13 C17 1.375(7) .
N3 C14 1.347(6) .
C14 C15 1.380(7) .
C14 H14 0.9500 .
C15 C16 1.398(7) .
C15 C18 1.431(7) .
C16 C17 1.378(7) .
C16 H16 0.9500 .
C17 H17 0.9500 .
C18 C19 1.187(7) .
C19 C20 1.441(7) .
C20 C24 1.383(9) .
C20 C21 1.379(8) .
C21 C22 1.375(8) .
C21 H21 0.9500 .
C22 N4 1.339(9) .
C22 H22 0.9500 .
N4 C23 1.307(10) .
C23 C24 1.402(8) .
C23 H23 0.9500 .
C24 H24 0.9500 .
N5 C25 1.328(6) .
N5 C29 1.353(6) .
C25 C26 1.373(8) .
C25 H25 0.9500 .
C26 C27 1.367(8) .
C26 H26 0.9500 .
C27 C28 1.363(9) .
C27 H27 0.9500 .
C28 C29 1.388(8) .
C28 H28 0.9500 .
C29 C30 1.473(7) .
C30 C31 1.404(7) .
C30 C35 1.407(7) .
C31 C32 1.388(9) .
C31 H31 0.9500 .
C32 C33 1.367(9) .
C32 H32 0.9500 .
C33 C34 1.412(8) .
C33 H33 0.9500 .
C34 C35 1.397(7) .
C34 H34 0.9500 .
N6 C36 1.362(6) .
N6 C40 1.363(6) .
C36 C37 1.366(7) .
C36 H36 0.9500 .
C37 C38 1.390(8) .
C37 H37 0.9500 .
C38 C39 1.393(7) .
C38 H38 0.9500 .
C39 C40 1.401(7) .
C39 H39 0.9500 .
C40 C41 1.446(7) .
C41 C46 1.410(7) .
C41 C42 1.404(7) .
C42 C43 1.384(7) .
C42 H42 0.9500 .
C43 C44 1.378(8) .
C43 H43 0.9500 .
C44 C45 1.379(7) .
C44 H44 0.9500 .
C45 C46 1.405(6) .
C45 H45 0.9500 .
C47 C48 1.358(10) .
C47 C52 1.375(10) .
C47 C53 1.465(10) .
C48 C49 1.393(10) .
C48 H48 0.9500 .
C49 C50 1.394(13) .
C49 H49 0.9500 .
C50 C51 1.397(14) .
C50 H50 0.9500 .
C51 C52 1.362(13) .
C51 H51 0.9500 .
C52 H52 0.9500 .
C53 H53A 0.9800 .
C53 H53B 0.9800 .
C53 H53C 0.9800 .
C54 C55 1.3900 .
C54 C59 1.3900 .
C54 C60 1.538(12) .
C55 C56 1.3900 .
C55 H55 0.9500 .
C56 C57 1.3900 .
C56 H56 0.9500 .
C57 C58 1.3900 .
C57 H57 0.9500 .
C58 C59 1.3900 .
C58 H58 0.9500 .
C59 H59 0.9500 .
C60 H60A 0.9800 .
C60 H60B 0.9800 .
C60 H60C 0.9800 .

loop_
_platon_squeeze_void_nr
_platon_squeeze_void_average_x
_platon_squeeze_void_average_y
_platon_squeeze_void_average_z
_platon_squeeze_void_volume
_platon_squeeze_void_count_electrons
_platon_squeeze_void_content
1 0.000 -0.013 1.031 441 88 ' '
2 0.500 -0.033 0.968 441 88 ' '
